data_4309033
loop_
_publ_author_name
'Xavi Ribas'
'Angelo Sironi'
'Norberto Masciocchi'
'Elsa B. Lopes'
'Manuel Almeida'
'Jaume Veciana'
'Concepci\'o Rovira'

_publ_contact_author_name 'Concepcio  Rovira'
_publ_section_title
;
Structural, Magnetic, and Electrical Characterization of New
Polycrystalline Phases of Nickel- and Platinum-Doped [(DT-TTF)n][Au(mnt)2]
(n= 1, 2)
;
_journal_name_full 'Inorganic Chemistry'
_journal_page_first 2358
_journal_page_last 2366
_journal_paper_doi 10.1021/ic048484d
_journal_volume 44
_journal_year 2005
_chemical_formula_sum 'C18 H4 Au0.75 N4 Pt0.25 S10'
_chemical_name_common '[DT-TTF][Au0.75Pt0.25(mnt)2]'
_space_group_IT_number 14
_symmetry_cell_setting monoclinic
_symmetry_space_group_name_Hall '-P 2yab'
_symmetry_space_group_name_H-M 'P 1 21/a 1'
_cell_angle_alpha 90
_cell_angle_beta 90
_cell_angle_gamma 90
_cell_formula_units_Z 2
_cell_length_a 12.32059(51)
_cell_length_b 24.1211(10)
_cell_length_c 3.8
_cell_volume 1129.31(7)
_cod_data_source_file ic048484dsi20041102_040146_1.cif
_cod_data_source_block coumpound3
_cod_original_cell_volume 1129.308(67)
_cod_database_code 4309033

loop_
_symmetry_equiv_pos_as_xyz
'-x, -y, -z'
'-x+1/2, y+1/2, -z'
'x, y, z'
'x+1/2, -y+1/2, z'

loop_
_atom_site_label
_atom_site_type_symbol
_atom_site_symmetry_multiplicity
_atom_site_fract_x
_atom_site_fract_y
_atom_site_fract_z
_atom_site_occupancy
_atom_site_B_iso_or_equiv
Au Au 2 0 0 0 0.75 4
Pt Pt 2 0 0 0 0.25 4
S11 S 4 0.09589193 0.06717065 0.2032825 1 6
S12 S 4 -0.1465626 0.04814224 0.024257 1 6
N11 N 4 0.07301958 0.2118367 0.5116985 1 6
N12 N 4 -0.248115 0.1866333 0.2745766 1 6
C11 C 4 0.003722539 0.1192987 0.267074 1 6
C12 C 4 -0.1048234 0.1107797 0.186925 1 6
C13 C 4 0.04094274 0.1713978 0.4037861 1 6
C14 C 4 -0.1838223 0.1537577 0.2378223 1 6
S21 S 4 0.5905836 0.07344411 0.3339946 1 6
S22 S 4 0.4039788 0.2136221 0.02691729 1 6
S23 S 4 0.354345 0.04907544 0.3946763 1 6
C21 C 4 0.4886857 0.02517146 0.4442559 1 6
C22 C 4 0.501583 0.1265039 0.2182596 1 6
C23 C 4 0.5232668 0.1785881 0.1016899 1 6
C24 C 4 0.3898719 0.1149806 0.2469544 1 6
C25 C 4 0.3253619 0.1581737 0.152525 1 6
H23 H 4 0.5930498 0.1932506 0.0671439 1 6
H25 H 4 0.249166 0.157778 0.155476 1 6
